data_7714434
loop_
_publ_author_name
'Vorobyova, Anna'
'Lyssenko, Konstantin'
'Chistyakov, Gregory'
'Morozov, Igor V.'
'Ovchenkov, Yevgeny'
'Vasilchikova, Tatyana M.'
'Koo, Hyun-Joo'
'Whangbo, Mike'
'Volkova, Olga S.'
'Vasiliev, Alexander'

_publ_section_title
;
 Combination of Organic and Inorganic Cations in Synthesis of Transition
 Metal Nitrates: Preparation and Characterization of Canted Rectangular
 Ising Antiferromagnet (PyH)CsCo2(NO3)6
;
_journal_name_full 'Dalton Transactions'
_journal_paper_doi 10.1039/D3DT03159D
_journal_year 2023
_chemical_formula_moiety 'Co2 Cs N6 O18, C5 H6 N'
_chemical_formula_sum 'C5 H6 Co2 Cs N7 O18'
_chemical_formula_weight 702.94
_chemical_properties_physical Air-sensitive,Moisture-sensitive,Hygroscopic
_space_group_crystal_system orthorhombic
_space_group_IT_number 62
_space_group_name_Hall '-P 2ac 2n'
_space_group_name_H-M_alt 'P n m a'
_atom_sites_solution_hydrogens geom
_atom_sites_solution_primary dual
_audit_creation_method SHELXL-2018/3
_audit_update_record
;
2023-08-22 deposited with the CCDC.	2023-11-09 downloaded from the CCDC.
;
_cell_angle_alpha 90
_cell_angle_beta 90
_cell_angle_gamma 90
_cell_formula_units_Z 4
_cell_length_a 8.6905(14)
_cell_length_b 11.9599(18)
_cell_length_c 18.386(3)
_cell_measurement_reflns_used 5391
_cell_measurement_temperature 126(2)
_cell_measurement_theta_max 28.43
_cell_measurement_theta_min 2.45
_cell_volume 1911.0(5)
_computing_structure_refinement 'SHELXL-2018/3 (Sheldrick, 2018)'
_computing_structure_solution 'SHELXT 2018/2 (Sheldrick, 2018)'
_diffrn_ambient_temperature 126(2)
_diffrn_measured_fraction_theta_full 0.993
_diffrn_measured_fraction_theta_max 0.990
_diffrn_measurement_device_type 'Bruker D8 Quest with Photon III detector'
_diffrn_measurement_method '\f and \w shutterless scans'
_diffrn_radiation_type MoK\a
_diffrn_radiation_wavelength 0.71073
_diffrn_reflns_av_R_equivalents 0.0977
_diffrn_reflns_av_unetI/netI 0.0632
_diffrn_reflns_Laue_measured_fraction_full 0.993
_diffrn_reflns_Laue_measured_fraction_max 0.990
_diffrn_reflns_limit_h_max 12
_diffrn_reflns_limit_h_min -12
_diffrn_reflns_limit_k_max 15
_diffrn_reflns_limit_k_min -17
_diffrn_reflns_limit_l_max 26
_diffrn_reflns_limit_l_min -26
_diffrn_reflns_number 19577
_diffrn_reflns_point_group_measured_fraction_full 0.993
_diffrn_reflns_point_group_measured_fraction_max 0.990
_diffrn_reflns_theta_full 25.242
_diffrn_reflns_theta_max 30.606
_diffrn_reflns_theta_min 2.215
_diffrn_source 'micro-focus sealed X-ray tube'
_exptl_absorpt_coefficient_mu 3.722
_exptl_absorpt_correction_T_max 0.4399
_exptl_absorpt_correction_T_min 0.2129
_exptl_absorpt_correction_type multi-scan
_exptl_absorpt_process_details
;
 SADABS 2016/2: Krause, L., Herbst-Irmer, R., Sheldrick G.M. & Stalke D.,
 J. Appl. Cryst. 48 (2015) 3-10
;
_exptl_crystal_colour purple
_exptl_crystal_density_diffrn 2.443
_exptl_crystal_description block
_exptl_crystal_F_000 1352
_exptl_crystal_preparation 'Magnetic properties'
_exptl_crystal_recrystallization_method 'Re-crystallisation from solvent: HNO3'
_exptl_crystal_size_max 0.320
_exptl_crystal_size_mid 0.210
_exptl_crystal_size_min 0.180
_refine_diff_density_max 1.972
_refine_diff_density_min -1.262
_refine_diff_density_rms 0.182
_refine_ls_extinction_method none
_refine_ls_goodness_of_fit_ref 1.050
_refine_ls_hydrogen_treatment constr
_refine_ls_matrix_type full
_refine_ls_number_parameters 160
_refine_ls_number_reflns 3042
_refine_ls_number_restraints 12
_refine_ls_restrained_S_all 1.067
_refine_ls_R_factor_all 0.0574
_refine_ls_R_factor_gt 0.0472
_refine_ls_shift/su_max 0.001
_refine_ls_shift/su_mean 0.000
_refine_ls_structure_factor_coef Fsqd
_refine_ls_weighting_details 'w=1/[\s^2^(Fo^2^)+(0.0310P)^2^+6.7651P] where P=(Fo^2^+2Fc^2^)/3'
_refine_ls_weighting_scheme calc
_refine_ls_wR_factor_gt 0.0998
_refine_ls_wR_factor_ref 0.1049
_reflns_Friedel_coverage 0.000
_reflns_number_gt 2564
_reflns_number_total 3042
_reflns_threshold_expression 'I > 2\s(I)'
_cod_data_source_file d3dt03159d2.cif
_cod_data_source_block q
_cod_database_code 7714434
_shelx_shelxl_version_number 2018/3
_shelx_space_group_comment
;
The symmetry employed for this shelxl refinement is uniquely defined
by the following loop, which should always be used as a source of
symmetry information in preference to the above space-group names.
They are only intended as comments.
;
_shelx_estimated_absorpt_t_min 0.382
_shelx_estimated_absorpt_t_max 0.554

loop_
_space_group_symop_operation_xyz
'x, y, z'
'-x+1/2, -y, z+1/2'
'-x, y+1/2, -z'
'x+1/2, -y+1/2, -z+1/2'
'-x, -y, -z'
'x-1/2, y, -z-1/2'
'x, -y-1/2, z'
'-x-1/2, y-1/2, z-1/2'

loop_
_atom_site_label
_atom_site_type_symbol
_atom_site_fract_x
_atom_site_fract_y
_atom_site_fract_z
_atom_site_U_iso_or_equiv
_atom_site_adp_type
_atom_site_occupancy
_atom_site_site_symmetry_order
_atom_site_calc_flag
_atom_site_refinement_flags_posn
_atom_site_refinement_flags_adp
_atom_site_refinement_flags_occupancy
_atom_site_disorder_assembly
_atom_site_disorder_group
Cs1 Cs 0.41931(4) 0.250000 0.38617(2) 0.01733(10) Uani 1 2 d S T P . .
Co1 Co 0.20790(6) 0.49904(5) 0.68835(3) 0.01434(13) Uani 1 1 d . . . . .
O4 O -0.0216(3) 0.5055(3) 0.71997(17) 0.0191(6) Uani 1 1 d . . . . .
O2 O 0.4149(4) 0.4762(3) 0.62377(16) 0.0200(6) Uani 1 1 d . . . . .
O10 O 0.0749(5) 0.750000 0.7162(2) 0.0192(8) Uani 1 2 d S T P . .
O7 O 0.1953(4) 0.3402(2) 0.73584(17) 0.0207(6) Uani 1 1 d . . . . .
O6 O -0.2568(3) 0.5622(3) 0.70713(16) 0.0190(6) Uani 1 1 d . . . . .
O5 O -0.0925(4) 0.5925(3) 0.62100(16) 0.0223(6) Uani 1 1 d . . . . .
O1 O 0.1893(4) 0.4391(3) 0.58189(18) 0.0230(7) Uani 1 1 d . . . . .
O9 O 0.2440(4) 0.6602(2) 0.64935(18) 0.0220(6) Uani 1 1 d . . . . .
O3 O 0.3910(4) 0.4024(3) 0.51558(19) 0.0303(8) Uani 1 1 d . . . . .
N4 N 0.1826(6) 0.750000 0.6735(3) 0.0149(9) Uani 1 2 d S T P . .
O8 O 0.3407(6) 0.250000 0.6589(3) 0.0295(11) Uani 1 2 d S T P . .
N2 N -0.1210(4) 0.5543(3) 0.68142(19) 0.0157(7) Uani 1 1 d . . . . .
N3 N 0.2467(6) 0.250000 0.7084(3) 0.0200(10) Uani 1 2 d S T P . .
N1 N 0.3346(4) 0.4377(3) 0.5719(2) 0.0191(7) Uani 1 1 d . . . . .
N1S N 0.6664(8) 0.250000 0.6035(4) 0.056(2) Uani 1 2 d S TU P A 1
H1SA H 0.586604 0.250001 0.632954 0.067 Uiso 1 2 calc R U P A 1
C3S C 0.9127(9) 0.250000 0.5167(4) 0.0389(18) Uani 1 2 d S T P A 1
H3SA H 1.002832 0.249999 0.487490 0.047 Uiso 1 2 calc R U P A 1
C2S C 0.8502(7) 0.3482(5) 0.5369(4) 0.0426(15) Uani 1 1 d . . . A 1
H2SA H 0.892673 0.416730 0.520221 0.051 Uiso 1 1 calc R U . A 1
C1S C 0.7261(8) 0.3479(6) 0.5815(4) 0.058(2) Uani 1 1 d . U . A 1
H1SB H 0.681602 0.416440 0.596994 0.069 Uiso 1 1 calc R U . A 1

loop_
_atom_site_aniso_label
_atom_site_aniso_U_11
_atom_site_aniso_U_22
_atom_site_aniso_U_33
_atom_site_aniso_U_23
_atom_site_aniso_U_13
_atom_site_aniso_U_12
Cs1 0.01727(17) 0.01747(17) 0.01726(17) 0.000 -0.00008(13) 0.000
Co1 0.0128(2) 0.0102(2) 0.0200(3) -0.00130(19) 0.0021(2) -0.00004(19)
O4 0.0130(13) 0.0203(15) 0.0239(15) 0.0051(12) -0.0004(11) 0.0045(12)
O2 0.0194(15) 0.0223(15) 0.0183(14) -0.0032(11) 0.0031(12) 0.0000(12)
O10 0.021(2) 0.016(2) 0.021(2) 0.000 0.0046(17) 0.000
O7 0.0253(16) 0.0102(13) 0.0268(16) -0.0010(11) 0.0056(13) 0.0020(12)
O6 0.0130(13) 0.0205(15) 0.0235(15) 0.0039(12) 0.0030(11) 0.0032(12)
O5 0.0207(15) 0.0270(16) 0.0191(15) 0.0042(12) 0.0031(12) -0.0020(13)
O1 0.0182(15) 0.0258(16) 0.0252(16) -0.0044(13) -0.0002(12) 0.0001(13)
O9 0.0287(16) 0.0115(14) 0.0256(16) -0.0009(11) 0.0089(13) 0.0008(12)
O3 0.036(2) 0.0327(19) 0.0226(16) -0.0087(14) 0.0085(14) -0.0016(16)
N4 0.016(2) 0.008(2) 0.020(2) 0.000 0.0009(18) 0.000
O8 0.034(3) 0.013(2) 0.042(3) 0.000 0.020(2) 0.000
N2 0.0125(15) 0.0125(15) 0.0222(17) 0.0008(13) -0.0007(12) -0.0035(12)
N3 0.016(2) 0.015(2) 0.029(3) 0.000 0.000(2) 0.000
N1 0.0213(18) 0.0158(16) 0.0202(17) -0.0019(13) 0.0020(14) -0.0009(14)
N1S 0.014(3) 0.123(7) 0.030(3) 0.000 0.002(2) 0.000
C3S 0.026(4) 0.061(6) 0.030(4) 0.000 0.006(3) 0.000
C2S 0.042(3) 0.027(3) 0.059(4) 0.012(3) -0.023(3) -0.010(2)
C1S 0.044(3) 0.066(4) 0.064(4) -0.045(3) -0.031(3) 0.033(3)

loop_
_atom_type_symbol
_atom_type_description
_atom_type_scat_dispersion_real
_atom_type_scat_dispersion_imag
_atom_type_scat_source
C C 0.0033 0.0016 'International Tables Vol C Tables 4.2.6.8 and 6.1.1.4'
H H 0.0000 0.0000 'International Tables Vol C Tables 4.2.6.8 and 6.1.1.4'
Co Co 0.3494 0.9721 'International Tables Vol C Tables 4.2.6.8 and 6.1.1.4'
Cs Cs -0.3680 2.1192 'International Tables Vol C Tables 4.2.6.8 and 6.1.1.4'
N N 0.0061 0.0033 'International Tables Vol C Tables 4.2.6.8 and 6.1.1.4'
O O 0.0106 0.0060 'International Tables Vol C Tables 4.2.6.8 and 6.1.1.4'

loop_
_geom_angle_atom_site_label_1
_geom_angle_atom_site_label_2
_geom_angle_atom_site_label_3
_geom_angle
_geom_angle_site_symmetry_1
_geom_angle_site_symmetry_3
_geom_angle_publ_flag
O3 Cs1 O3 74.63(14) 7_565 . ?
O3 Cs1 O10 142.40(7) 7_565 2_564 ?
O3 Cs1 O10 142.40(7) . 2_564 ?
O3 Cs1 O6 87.82(9) 7_565 3_546 ?
O3 Cs1 O6 145.49(9) . 3_546 ?
O10 Cs1 O6 57.61(7) 2_564 3_546 ?
O3 Cs1 O6 145.49(9) 7_565 5_566 ?
O3 Cs1 O6 87.82(9) . 5_566 ?
O10 Cs1 O6 57.61(7) 2_564 5_566 ?
O6 Cs1 O6 90.63(12) 3_546 5_566 ?
O3 Cs1 O9 116.22(9) 7_565 5_666 ?
O3 Cs1 O9 91.89(9) . 5_666 ?
O10 Cs1 O9 77.30(10) 2_564 5_666 ?
O6 Cs1 O9 122.62(8) 3_546 5_666 ?
O6 Cs1 O9 93.41(8) 5_566 5_666 ?
O3 Cs1 O9 91.89(9) 7_565 3_646 ?
O3 Cs1 O9 116.22(9) . 3_646 ?
O10 Cs1 O9 77.30(10) 2_564 3_646 ?
O6 Cs1 O9 93.41(8) 3_546 3_646 ?
O6 Cs1 O9 122.62(8) 5_566 3_646 ?
O9 Cs1 O9 39.42(11) 5_666 3_646 ?
O3 Cs1 O5 68.15(9) 7_565 3_546 ?
O3 Cs1 O5 107.29(9) . 3_546 ?
O10 Cs1 O5 88.55(8) 2_564 3_546 ?
O6 Cs1 O5 38.21(7) 3_546 3_546 ?
O6 Cs1 O5 89.97(8) 5_566 3_546 ?
O9 Cs1 O5 160.64(8) 5_666 3_546 ?
O9 Cs1 O5 124.82(8) 3_646 3_546 ?
O3 Cs1 O5 107.29(9) 7_565 5_566 ?
O3 Cs1 O5 68.15(9) . 5_566 ?
O10 Cs1 O5 88.55(8) 2_564 5_566 ?
O6 Cs1 O5 89.97(8) 3_546 5_566 ?
O6 Cs1 O5 38.21(7) 5_566 5_566 ?
O9 Cs1 O5 124.82(8) 5_666 5_566 ?
O9 Cs1 O5 160.64(8) 3_646 5_566 ?
O5 Cs1 O5 67.04(11) 3_546 5_566 ?
O3 Cs1 O2 128.86(9) 7_565 5_666 ?
O3 Cs1 O2 61.26(8) . 5_666 ?
O10 Cs1 O2 86.71(6) 2_564 5_666 ?
O6 Cs1 O2 143.32(7) 3_546 5_666 ?
O6 Cs1 O2 60.14(8) 5_566 5_666 ?
O9 Cs1 O2 46.51(7) 5_666 5_666 ?
O9 Cs1 O2 85.89(7) 3_646 5_666 ?
O5 Cs1 O2 146.91(8) 3_546 5_666 ?
O5 Cs1 O2 80.10(7) 5_566 5_666 ?
O3 Cs1 O2 61.26(8) 7_565 3_646 ?
O3 Cs1 O2 128.86(9) . 3_646 ?
O10 Cs1 O2 86.71(6) 2_564 3_646 ?
O6 Cs1 O2 60.14(8) 3_546 3_646 ?
O6 Cs1 O2 143.32(7) 5_566 3_646 ?
O9 Cs1 O2 85.89(7) 5_666 3_646 ?
O9 Cs1 O2 46.51(7) 3_646 3_646 ?
O5 Cs1 O2 80.10(7) 3_546 3_646 ?
O5 Cs1 O2 146.91(8) 5_566 3_646 ?
O2 Cs1 O2 132.17(10) 5_666 3_646 ?
O3 Cs1 N4 108.48(9) 7_565 5_666 ?
O3 Cs1 N4 108.48(9) . 5_666 ?
O10 Cs1 N4 71.49(12) 2_564 5_666 ?
O6 Cs1 N4 105.18(8) 3_546 5_666 ?
O6 Cs1 N4 105.18(8) 5_566 5_666 ?
O9 Cs1 N4 20.31(6) 5_666 5_666 ?
O9 Cs1 N4 20.31(6) 3_646 5_666 ?
O5 Cs1 N4 141.46(6) 3_546 5_666 ?
O5 Cs1 N4 141.46(6) 5_566 5_666 ?
O2 Cs1 N4 66.50(5) 5_666 5_666 ?
O2 Cs1 N4 66.50(5) 3_646 5_666 ?
O4 Co1 O9 101.93(12) . . ?
O4 Co1 O6 82.53(12) . 6_657 ?
O9 Co1 O6 87.71(13) . 6_657 ?
O4 Co1 O1 101.55(13) . . ?
O9 Co1 O1 90.40(13) . . ?
O6 Co1 O1 175.79(12) 6_657 . ?
O4 Co1 O7 82.35(12) . . ?
O9 Co1 O7 172.89(14) . . ?
O6 Co1 O7 87.24(12) 6_657 . ?
O1 Co1 O7 94.31(13) . . ?
O4 Co1 O2 162.16(12) . . ?
O9 Co1 O2 78.65(12) . . ?
O6 Co1 O2 115.27(12) 6_657 . ?
O1 Co1 O2 60.63(12) . . ?
O7 Co1 O2 99.05(12) . . ?
N2 O4 Co1 121.2(3) . . ?
N1 O2 Co1 90.1(2) . . ?
N1 O2 Cs1 121.0(2) . 5_666 ?
Co1 O2 Cs1 104.25(11) . 5_666 ?
N4 O10 Cs1 129.1(4) . 2_565 ?
N3 O7 Co1 125.8(3) . . ?
N2 O6 Co1 116.8(2) . 6_557 ?
N2 O6 Cs1 105.4(2) . 5_566 ?
Co1 O6 Cs1 133.74(12) 6_557 5_566 ?
N2 O5 Cs1 94.1(2) . 5_566 ?
N1 O1 Co1 93.6(2) . . ?
N4 O9 Co1 126.5(3) . . ?
N4 O9 Cs1 99.9(3) . 5_666 ?
Co1 O9 Cs1 121.45(13) . 5_666 ?
N1 O3 Cs1 156.0(3) . . ?
O10 N4 O9 122.9(2) . 7_575 ?
O10 N4 O9 122.9(2) . . ?
O9 N4 O9 114.2(5) 7_575 . ?
O10 N4 Cs1 157.6(4) . 5_666 ?
O9 N4 Cs1 59.8(2) 7_575 5_666 ?
O9 N4 Cs1 59.8(2) . 5_666 ?
O5 N2 O4 122.9(4) . . ?
O5 N2 O6 119.7(3) . . ?
O4 N2 O6 117.4(3) . . ?
O5 N2 Cs1 66.6(2) . 5_566 ?
O4 N2 Cs1 163.7(3) . 5_566 ?
O6 N2 Cs1 55.27(19) . 5_566 ?
O8 N3 O7 122.0(2) . 7_565 ?
O8 N3 O7 122.0(3) . . ?
O7 N3 O7 116.0(5) 7_565 . ?
O3 N1 O2 122.8(4) . . ?
O3 N1 O1 121.6(4) . . ?
O2 N1 O1 115.5(3) . . ?
C1S N1S C1S 121.3(8) . 7_565 ?
C1S N1S H1SA 119.3 . . ?
C1S N1S H1SA 119.3 7_565 . ?
C2S C3S C2S 121.5(8) 7_565 . ?
C2S C3S H3SA 119.3 7_565 . ?
C2S C3S H3SA 119.3 . . ?
C1S C2S C3S 119.1(6) . . ?
C1S C2S H2SA 120.5 . . ?
C3S C2S H2SA 120.5 . . ?
N1S C1S C2S 119.5(6) . . ?
N1S C1S H1SB 120.3 . . ?
C2S C1S H1SB 120.3 . . ?

loop_
_geom_bond_atom_site_label_1
_geom_bond_atom_site_label_2
_geom_bond_distance
_geom_bond_site_symmetry_2
_geom_bond_publ_flag
Cs1 O3 3.007(3) 7_565 ?
Cs1 O3 3.007(3) . ?
Cs1 O10 3.125(4) 2_564 ?
Cs1 O6 3.160(3) 3_546 ?
Cs1 O6 3.160(3) 5_566 ?
Cs1 O9 3.184(3) 5_666 ?
Cs1 O9 3.184(3) 3_646 ?
Cs1 O5 3.411(3) 3_546 ?
Cs1 O5 3.411(3) 5_566 ?
Cs1 O2 3.582(3) 5_666 ?
Cs1 O2 3.582(3) 3_646 ?
Cs1 N4 3.630(5) 5_666 ?
Co1 O4 2.079(3) . ?
Co1 O9 2.080(3) . ?
Co1 O6 2.087(3) 6_657 ?
Co1 O1 2.091(3) . ?
Co1 O7 2.093(3) . ?
Co1 O2 2.173(3) . ?
O4 N2 1.261(4) . ?
O2 N1 1.269(5) . ?
O10 N4 1.221(6) . ?
O7 N3 1.272(4) . ?
O6 N2 1.275(4) . ?
O5 N2 1.227(4) . ?
O1 N1 1.277(5) . ?
O9 N4 1.279(4) . ?
O3 N1 1.220(5) . ?
O8 N3 1.223(7) . ?
N1S C1S 1.344(9) . ?
N1S C1S 1.344(9) 7_565 ?
N1S H1SA 0.8800 . ?
C3S C2S 1.346(7) 7_565 ?
C3S C2S 1.346(7) . ?
C3S H3SA 0.9500 . ?
C2S C1S 1.354(10) . ?
C2S H2SA 0.9500 . ?
C1S H1SB 0.9500 . ?

loop_
_geom_torsion_atom_site_label_1
_geom_torsion_atom_site_label_2
_geom_torsion_atom_site_label_3
_geom_torsion_atom_site_label_4
_geom_torsion
_geom_torsion_site_symmetry_1
_geom_torsion_site_symmetry_2
_geom_torsion_site_symmetry_3
_geom_torsion_site_symmetry_4
_geom_torsion_publ_flag
Cs1 O10 N4 O9 -89.8(5) 2_565 . . 7_575 ?
Cs1 O10 N4 O9 89.8(5) 2_565 . . . ?
Cs1 O10 N4 Cs1 0.000(4) 2_565 . . 5_666 ?
Co1 O9 N4 O10 -11.8(7) . . . . ?
Cs1 O9 N4 O10 -153.8(5) 5_666 . . . ?
Co1 O9 N4 O9 167.89(19) . . . 7_575 ?
Cs1 O9 N4 O9 25.9(5) 5_666 . . 7_575 ?
Co1 O9 N4 Cs1 142.0(4) . . . 5_666 ?
Cs1 O5 N2 O4 -165.0(3) 5_566 . . . ?
Cs1 O5 N2 O6 15.9(4) 5_566 . . . ?
Co1 O4 N2 O5 6.1(5) . . . . ?
Co1 O4 N2 O6 -174.7(3) . . . . ?
Co1 O4 N2 Cs1 -115.6(8) . . . 5_566 ?
Co1 O6 N2 O5 -178.1(3) 6_557 . . . ?
Cs1 O6 N2 O5 -17.8(4) 5_566 . . . ?
Co1 O6 N2 O4 2.6(4) 6_557 . . . ?
Cs1 O6 N2 O4 163.0(3) 5_566 . . . ?
Co1 O6 N2 Cs1 -160.4(3) 6_557 . . 5_566 ?
Co1 O7 N3 O8 17.6(8) . . . . ?
Co1 O7 N3 O7 -163.0(2) . . . 7_565 ?
Cs1 O3 N1 O2 143.4(6) . . . . ?
Cs1 O3 N1 O1 -37.2(10) . . . . ?
Co1 O2 N1 O3 -176.7(4) . . . . ?
Cs1 O2 N1 O3 76.5(5) 5_666 . . . ?
Co1 O2 N1 O1 3.9(4) . . . . ?
Cs1 O2 N1 O1 -102.9(3) 5_666 . . . ?
Co1 O1 N1 O3 176.6(4) . . . . ?
Co1 O1 N1 O2 -4.0(4) . . . . ?
C2S C3S C2S C1S 3.2(12) 7_565 . . . ?
C1S N1S C1S C2S -0.9(12) 7_565 . . . ?
C3S C2S C1S N1S -1.1(10) . . . . ?
